data_4339456
loop_
_publ_author_name
'Su, Jie'
'Wang, Yingxia'
'Yang, Sihai'
'Li, Guobao'
'Liao, Fuhui'
'Lin, Jianhua'

_publ_section_title
;
 New series of indium formates: hydrothermal synthesis, structure and
 coordination modes.
;
_journal_issue 20
_journal_name_full 'Inorganic chemistry'
_journal_page_first 8403
_journal_page_last 8409
_journal_paper_doi 10.1021/ic7007599
_journal_volume 46
_journal_year 2007
_chemical_formula_sum 'C5 H6 In2 O11'
_chemical_formula_weight 471.74
_chemical_name_systematic
;
 ?
;
_space_group_IT_number 14
_symmetry_cell_setting monoclinic
_symmetry_space_group_name_Hall '-P 2yn'
_symmetry_space_group_name_H-M 'P 1 21/n 1'
_atom_sites_solution_hydrogens geom
_atom_sites_solution_primary direct
_atom_sites_solution_secondary difmap
_audit_creation_method SHELXL-97
_cell_angle_alpha 90.00
_cell_angle_beta 105.72(3)
_cell_angle_gamma 90.00
_cell_formula_units_Z 4
_cell_length_a 8.5742(17)
_cell_length_b 10.785(2)
_cell_length_c 12.445(3)
_cell_measurement_reflns_used 8519
_cell_measurement_temperature 298(2)
_cell_measurement_theta_max 27.485
_cell_measurement_theta_min 3.395
_cell_volume 1107.8(4)
_computing_cell_refinement 'HKL Scalepack (Otwinowski & Minor, 1997)'
_computing_data_collection 'KappaCCD (Nonius B. V., 1998)'
_computing_data_reduction 'HKL Denzo (Otwinowski & Minor, 1997) & maXus (Mackay et al., 1998)'
_computing_molecular_graphics 'Bruker SHELXTL V5.1 (Sheldrick, 1998)'
_computing_publication_material 'SHELXL-97 (Sheldrick, 1997)'
_computing_structure_refinement 'SHELXL-97 (Sheldrick, 1997)'
_computing_structure_solution 'SHELXS-97 (Sheldrick, 1997)'
_diffrn_ambient_temperature 298(2)
_diffrn_detector_area_resol_mean 10
_diffrn_measured_fraction_theta_full 0.997
_diffrn_measured_fraction_theta_max 0.998
_diffrn_measurement_device_type 'NONIUS KappaCCD'
_diffrn_measurement_method CCD
_diffrn_radiation_monochromator graphite
_diffrn_radiation_source 'fine-focus sealed tube'
_diffrn_radiation_type MoK\a
_diffrn_radiation_wavelength 0.71073
_diffrn_reflns_av_R_equivalents 0.0707
_diffrn_reflns_av_sigmaI/netI 0.0512
_diffrn_reflns_limit_h_max 11
_diffrn_reflns_limit_h_min -11
_diffrn_reflns_limit_k_max 14
_diffrn_reflns_limit_k_min -14
_diffrn_reflns_limit_l_max 16
_diffrn_reflns_limit_l_min -16
_diffrn_reflns_number 20788
_diffrn_reflns_theta_full 25.00
_diffrn_reflns_theta_max 27.48
_diffrn_reflns_theta_min 3.40
_exptl_absorpt_coefficient_mu 4.217
_exptl_absorpt_correction_T_max 0.430
_exptl_absorpt_correction_T_min 0.294
_exptl_absorpt_correction_type multi-scan
_exptl_absorpt_process_details
;                                             
multi-scan from symmetry-related measurements 
 Sortav (Blessing 1995)                       
;
_exptl_crystal_colour 'light yellow'
_exptl_crystal_density_diffrn 2.829
_exptl_crystal_density_method 'not measured'
_exptl_crystal_description block
_exptl_crystal_F_000 888
_exptl_crystal_size_max 0.40
_exptl_crystal_size_mid 0.25
_exptl_crystal_size_min 0.20
_refine_diff_density_max 0.595
_refine_diff_density_min -0.975
_refine_diff_density_rms 0.172
_refine_ls_extinction_method none
_refine_ls_goodness_of_fit_ref 0.931
_refine_ls_hydrogen_treatment constr
_refine_ls_matrix_type full
_refine_ls_number_parameters 163
_refine_ls_number_reflns 2525
_refine_ls_number_restraints 0
_refine_ls_restrained_S_all 0.931
_refine_ls_R_factor_all 0.0494
_refine_ls_R_factor_gt 0.0281
_refine_ls_shift/su_max 0.011
_refine_ls_shift/su_mean 0.002
_refine_ls_structure_factor_coef Fsqd
_refine_ls_weighting_details 'calc w=1/[\s^2^(Fo^2^)+(0.0282P)^2^+0.0000P] where P=(Fo^2^+2Fc^2^)/3'
_refine_ls_weighting_scheme calc
_refine_ls_wR_factor_gt 0.0523
_refine_ls_wR_factor_ref 0.0557
_reflns_number_gt 1893
_reflns_number_total 2525
_reflns_threshold_expression >2sigma(I)
_cod_data_source_file ic7007599-file001.cif
_cod_data_source_block In2(HCOO)5(OH)
_cod_original_cell_volume 1107.7(4)
_cod_original_sg_symbol_H-M 'P 21/n'
_cod_database_code 4339456

loop_
_symmetry_equiv_pos_as_xyz
'x, y, z'
'-x+1/2, y+1/2, -z+1/2'
'-x, -y, -z'
'x-1/2, -y-1/2, z-1/2'

loop_
_atom_site_label
_atom_site_type_symbol
_atom_site_fract_x
_atom_site_fract_y
_atom_site_fract_z
_atom_site_U_iso_or_equiv
_atom_site_adp_type
_atom_site_occupancy
_atom_site_symmetry_multiplicity
_atom_site_calc_flag
_atom_site_refinement_flags
In1 In 0.13081(3) 0.88294(3) 0.78263(2) 0.02324(9) Uani 1 1 d .
In2 In -0.23829(3) 0.76208(3) 0.82822(2) 0.02270(9) Uani 1 1 d .
O1 O -0.4209(3) 0.8541(3) 0.7023(3) 0.0403(8) Uani 1 1 d .
O2 O 0.1861(4) 0.7452(3) 0.9144(3) 0.0384(8) Uani 1 1 d .
O3 O -0.0878(3) 0.9135(2) 0.8223(2) 0.0246(6) Uani 1 1 d .
H3A H -0.1179 0.9932 0.8372 0.030 Uiso 1 1 calc R
O4 O -0.3933(3) 0.6080(3) 0.8311(3) 0.0317(7) Uani 1 1 d .
O5 O 0.1063(3) 1.0100(3) 0.6436(2) 0.0322(7) Uani 1 1 d .
O6 O -0.3048(3) 0.8451(3) 0.9665(2) 0.0342(7) Uani 1 1 d .
O7 O 0.2609(3) 1.0199(3) 0.8972(3) 0.0369(8) Uani 1 1 d .
O8 O 0.3650(3) 0.8351(3) 0.7660(2) 0.0316(7) Uani 1 1 d .
O9 O -0.1857(4) 0.6542(3) 0.6941(3) 0.0359(7) Uani 1 1 d .
O10 O -0.0420(3) 0.6652(3) 0.9409(3) 0.0396(8) Uani 1 1 d .
O11 O 0.0303(4) 0.7449(3) 0.6602(3) 0.0433(9) Uani 1 1 d .
C1 C 0.0021(5) 1.0950(4) 0.6201(3) 0.0243(9) Uani 1 1 d .
H1 H 0.0062 1.1507 0.5639 0.029 Uiso 1 1 calc R
C2 C 0.1082(5) 0.6738(4) 0.9591(3) 0.0306(11) Uani 1 1 d .
H2 H 0.1695 0.6201 1.0126 0.037 Uiso 1 1 calc R
C3 C -0.0789(5) 0.6652(4) 0.6448(4) 0.0298(10) Uani 1 1 d .
H3 H -0.0804 0.6068 0.5895 0.036 Uiso 1 1 calc R
C4 C -0.2163(5) 0.9110(4) 1.0390(4) 0.0318(10) Uani 1 1 d .
H4 H -0.1057 0.9078 1.0457 0.038 Uiso 1 1 calc R
C5 C -0.5658(5) 0.8724(4) 0.6982(4) 0.0369(11) Uani 1 1 d .
H5 H -0.6268 0.9185 0.6383 0.044 Uiso 1 1 calc R

loop_
_atom_site_aniso_label
_atom_site_aniso_U_11
_atom_site_aniso_U_22
_atom_site_aniso_U_33
_atom_site_aniso_U_23
_atom_site_aniso_U_13
_atom_site_aniso_U_12
In1 0.02015(15) 0.02565(18) 0.02572(17) -0.00402(12) 0.00931(12) -0.00180(12)
In2 0.02141(16) 0.02286(17) 0.02492(17) -0.00285(12) 0.00813(12) -0.00413(12)
O1 0.0241(17) 0.062(2) 0.0373(19) 0.0139(17) 0.0136(15) 0.0074(15)
O2 0.0344(17) 0.042(2) 0.043(2) 0.0143(16) 0.0161(16) 0.0075(14)
O3 0.0231(14) 0.0190(15) 0.0351(17) 0.0001(12) 0.0137(13) 0.0005(11)
O4 0.0302(16) 0.0280(17) 0.0426(19) -0.0093(14) 0.0196(15) -0.0099(13)
O5 0.0267(14) 0.0353(18) 0.0382(18) 0.0081(15) 0.0152(13) 0.0111(14)
O6 0.0372(18) 0.0393(19) 0.0296(17) -0.0142(14) 0.0154(15) -0.0155(14)
O7 0.0311(16) 0.043(2) 0.0411(19) -0.0185(16) 0.0170(14) -0.0106(14)
O8 0.0250(15) 0.0355(18) 0.0382(18) 0.0052(15) 0.0154(14) 0.0055(13)
O9 0.0372(17) 0.0373(19) 0.0391(19) -0.0127(15) 0.0203(15) -0.0046(14)
O10 0.0294(18) 0.045(2) 0.0393(19) 0.0126(16) 0.0010(15) -0.0004(14)
O11 0.043(2) 0.048(2) 0.045(2) -0.0248(17) 0.0223(17) -0.0175(16)
C1 0.025(2) 0.023(2) 0.025(2) 0.0013(18) 0.0081(19) -0.0015(18)
C2 0.035(3) 0.033(3) 0.023(2) 0.005(2) 0.005(2) 0.007(2)
C3 0.032(2) 0.032(3) 0.025(2) -0.0088(19) 0.006(2) -0.001(2)
C4 0.026(2) 0.038(3) 0.032(3) -0.005(2) 0.008(2) 0.000(2)
C5 0.027(2) 0.048(3) 0.037(3) 0.014(2) 0.010(2) 0.010(2)

loop_
_atom_type_symbol
_atom_type_description
_atom_type_scat_dispersion_real
_atom_type_scat_dispersion_imag
_atom_type_scat_source
C C 0.0033 0.0016 'International Tables Vol C Tables 4.2.6.8 and 6.1.1.4'
H H 0.0000 0.0000 'International Tables Vol C Tables 4.2.6.8 and 6.1.1.4'
O O 0.0106 0.0060 'International Tables Vol C Tables 4.2.6.8 and 6.1.1.4'
In In -0.7276 1.3100 'International Tables Vol C Tables 4.2.6.8 and 6.1.1.4'

loop_
_geom_angle_atom_site_label_1
_geom_angle_atom_site_label_2
_geom_angle_atom_site_label_3
_geom_angle
_geom_angle_site_symmetry_1
O3 In1 O11 93.68(12) .
O3 In1 O8 170.91(11) .
O11 In1 O8 88.32(12) .
O3 In1 O7 94.15(11) .
O11 In1 O7 172.08(12) .
O8 In1 O7 84.13(12) .
O3 In1 O2 87.46(11) .
O11 In1 O2 91.45(14) .
O8 In1 O2 83.63(12) .
O7 In1 O2 90.08(13) .
O3 In1 O5 100.91(10) .
O11 In1 O5 86.46(13) .
O8 In1 O5 88.05(11) .
O7 In1 O5 90.90(12) .
O2 In1 O5 171.48(11) .
O3 In2 O4 179.00(11) .
O3 In2 O1 87.01(11) .
O4 In2 O1 92.19(12) .
O3 In2 O10 91.21(11) .
O4 In2 O10 89.52(12) .
O1 In2 O10 173.77(12) .
O3 In2 O6 90.16(11) .
O4 In2 O6 90.52(11) .
O1 In2 O6 95.34(12) .
O10 In2 O6 90.62(12) .
O3 In2 O9 97.61(11) .
O4 In2 O9 81.73(11) .
O1 In2 O9 87.08(12) .
O10 In2 O9 87.24(13) .
O6 In2 O9 171.98(11) .
C5 O1 In2 129.0(3) .
C2 O2 In1 136.7(3) .
In1 O3 In2 119.05(13) .
C1 O4 In2 130.2(3) 2_446
C1 O5 In1 123.7(3) .
C4 O6 In2 125.5(3) .
C4 O7 In1 130.8(3) 3_577
C5 O8 In1 129.1(3) 1_655
C3 O9 In2 131.5(3) .
C2 O10 In2 132.0(3) .
C3 O11 In1 136.9(3) .
O4 C1 O5 123.0(4) 2_456
O2 C2 O10 128.0(4) .
O9 C3 O11 127.9(4) .
O7 C4 O6 125.9(4) 3_577
O8 C5 O1 125.7(4) 1_455

loop_
_geom_bond_atom_site_label_1
_geom_bond_atom_site_label_2
_geom_bond_distance
_geom_bond_site_symmetry_2
In1 O3 2.090(3) .
In1 O11 2.138(3) .
In1 O8 2.137(3) .
In1 O7 2.144(3) .
In1 O2 2.168(3) .
In1 O5 2.172(3) .
In2 O3 2.095(3) .
In2 O4 2.134(3) .
In2 O1 2.136(3) .
In2 O10 2.147(3) .
In2 O6 2.149(3) .
In2 O9 2.179(3) .
O1 C5 1.246(5) .
O2 C2 1.245(5) .
O4 C1 1.251(5) 2_446
O5 C1 1.257(5) .
O6 C4 1.235(5) .
O7 C4 1.223(5) 3_577
O8 C5 1.224(5) 1_655
O9 C3 1.239(5) .
O10 C2 1.250(5) .
O11 C3 1.247(5) .
C1 O4 1.251(5) 2_456
C4 O7 1.223(5) 3_577
C5 O8 1.224(5) 1_455
